data_4089489
loop_
_publ_author_name
'Liu, Qing-Xiang'
'Yao, Zhao-Quan'
'Zhao, Xiao-Jun'
'Zhao, Zhi-Xiang'
'Wang, Xiu-Guang'

_publ_section_title
;
 NHC Metal (Silver, Mercury, and Nickel) Complexes Based on
 Quinoxaline--Dibenzimidazolium Salts: Synthesis, Structural Studies, and
 Fluorescent Chemosensors for Cu2+by Charge Transfer
;
_journal_issue 12
_journal_name_full Organometallics
_journal_page_first 3493
_journal_paper_doi 10.1021/om400277z
_journal_volume 32
_journal_year 2013
_chemical_formula_sum 'C66 H72 Ag2 F12 N13 O P2'
_chemical_formula_weight 1569.05
_space_group_IT_number 19
_space_group_name_Hall 'P 2ac 2ab'
_space_group_name_H-M_alt 'P 21 21 21'
_symmetry_cell_setting orthorhombic
_symmetry_space_group_name_H-M 'P 21 21 21'
_atom_sites_solution_hydrogens geom
_atom_sites_solution_primary direct
_atom_sites_solution_secondary difmap
_audit_creation_method SHELXL-97
_cell_angle_alpha 90.00
_cell_angle_beta 90.00
_cell_angle_gamma 90.00
_cell_formula_units_Z 4
_cell_length_a 18.949(2)
_cell_length_b 13.0640(18)
_cell_length_c 27.660(4)
_cell_measurement_reflns_used 9904
_cell_measurement_temperature 173(2)
_cell_measurement_theta_max 28.16
_cell_measurement_theta_min 2.40
_cell_volume 6847.2(15)
_computing_cell_refinement 'Bruker SAINT'
_computing_data_collection 'Bruker APEX2'
_computing_data_reduction 'Bruker SAINT'
_computing_molecular_graphics 'Bruker SHELXTL'
_computing_publication_material 'Bruker SHELXTL'
_computing_structure_refinement 'SHELXL-97 (Sheldrick, 1997)'
_computing_structure_solution 'SHELXS-97 (Sheldrick, 1990)'
_diffrn_ambient_temperature 173(2)
_diffrn_measured_fraction_theta_full 0.997
_diffrn_measured_fraction_theta_max 0.997
_diffrn_measurement_device_type 'Bruker APEX-II CCD'
_diffrn_measurement_method '\f and \w scans'
_diffrn_radiation_monochromator graphite
_diffrn_radiation_source 'fine-focus sealed tube'
_diffrn_radiation_type MoK\a
_diffrn_radiation_wavelength 0.71073
_diffrn_reflns_av_R_equivalents 0.0414
_diffrn_reflns_av_sigmaI/netI 0.0456
_diffrn_reflns_limit_h_max 22
_diffrn_reflns_limit_h_min -19
_diffrn_reflns_limit_k_max 15
_diffrn_reflns_limit_k_min -15
_diffrn_reflns_limit_l_max 29
_diffrn_reflns_limit_l_min -32
_diffrn_reflns_number 34655
_diffrn_reflns_theta_full 25.00
_diffrn_reflns_theta_max 25.00
_diffrn_reflns_theta_min 1.47
_diffrn_standards_number 0
_exptl_absorpt_coefficient_mu 0.704
_exptl_absorpt_correction_T_max 0.9141
_exptl_absorpt_correction_T_min 0.9018
_exptl_absorpt_correction_type multi-scan
_exptl_absorpt_process_details sadabs
_exptl_crystal_colour colourless
_exptl_crystal_density_diffrn 1.522
_exptl_crystal_density_meas ?
_exptl_crystal_density_method 'not measured'
_exptl_crystal_description block
_exptl_crystal_F_000 3196
_exptl_crystal_size_max 0.15
_exptl_crystal_size_mid 0.14
_exptl_crystal_size_min 0.13
_refine_diff_density_max 1.016
_refine_diff_density_min -0.521
_refine_diff_density_rms '0.081 Complex 2b'
_refine_ls_abs_structure_details 'Flack H D (1983), Acta Cryst. A39, 876-881'
_refine_ls_abs_structure_Flack 0.018(19)
_refine_ls_extinction_method none
_refine_ls_goodness_of_fit_ref 1.056
_refine_ls_hydrogen_treatment constr
_refine_ls_matrix_type full
_refine_ls_number_parameters 872
_refine_ls_number_reflns 12066
_refine_ls_number_restraints 24
_refine_ls_restrained_S_all 1.063
_refine_ls_R_factor_all 0.0411
_refine_ls_R_factor_gt 0.0371
_refine_ls_shift/su_max 0.002
_refine_ls_shift/su_mean 0.000
_refine_ls_structure_factor_coef Fsqd
_refine_ls_weighting_details 'calc w=1/[\s^2^(Fo^2^)+(0.0437P)^2^+7.0696P] where P=(Fo^2^+2Fc^2^)/3'
_refine_ls_weighting_scheme calc
_refine_ls_wR_factor_gt 0.0915
_refine_ls_wR_factor_ref 0.0944
_reflns_number_gt 11225
_reflns_number_total 12066
_reflns_threshold_expression >2sigma(I)
_cod_data_source_file om400277z_si_002.cif
_cod_data_source_block n111104c
_cod_depositor_comments
;
The following automatic conversions were performed:

data item '_symmetry_cell_setting' value 'Orthorhombic' was changed
to 'orthorhombic' in accordance with the
/home/saulius/struct/COD-crude-data/automatic-downloads/DataCite-retrospective/ACS/depositions/lib/dictionaries/cif_core.dic
dictionary named 'cif_core.dic' version 2.4.2 last updated on
2011-04-26.

data item '_exptl_crystal_density_meas' value 'none' was changed to
'?' -- the value is perceived as not measured.

Automatic conversion script
Id: cif_fix_values 6909 2019-04-08 15:41:33Z antanas 
;
_cod_original_sg_symbol_H-M P212121
_cod_database_code 4089489

loop_
_symmetry_equiv_pos_as_xyz
'x, y, z'
'-x+1/2, -y, z+1/2'
'x+1/2, -y+1/2, -z'
'-x, y+1/2, -z+1/2'

loop_
_atom_site_label
_atom_site_type_symbol
_atom_site_fract_x
_atom_site_fract_y
_atom_site_fract_z
_atom_site_U_iso_or_equiv
_atom_site_adp_type
_atom_site_occupancy
_atom_site_symmetry_multiplicity
_atom_site_calc_flag
_atom_site_refinement_flags
Ag1 Ag 0.401290(15) 0.63931(2) 1.012355(10) 0.01973(8) Uani 1 1 d .
Ag2 Ag -0.011099(15) 0.63775(2) 0.996193(11) 0.02119(8) Uani 1 1 d .
P1 P 0.20007(6) 0.92987(8) -0.00026(4) 0.0230(2) Uani 1 1 d .
P2 P 0.79571(6) 0.45455(8) 0.70765(4) 0.0225(2) Uani 1 1 d .
F1 F 0.26313(15) 1.0080(3) 0.00622(13) 0.0514(8) Uani 1 1 d .
F2 F 0.18838(17) 0.9304(2) 0.05665(10) 0.0462(8) Uani 1 1 d .
F3 F 0.13766(18) 0.8507(3) -0.00596(11) 0.0593(10) Uani 1 1 d .
F4 F 0.21176(14) 0.9255(2) -0.05644(10) 0.0389(7) Uani 1 1 d .
F5 F 0.14637(17) 1.0210(2) -0.00581(14) 0.0578(10) Uani 1 1 d .
F6 F 0.2554(2) 0.8394(2) 0.00594(11) 0.0625(11) Uani 1 1 d .
F7 F 0.72781(18) 0.4021(3) 0.73028(13) 0.0621(11) Uani 1 1 d .
F8 F 0.74712(18) 0.5069(2) 0.66859(13) 0.0540(9) Uani 1 1 d .
F9 F 0.86301(15) 0.5064(2) 0.68495(11) 0.0445(8) Uani 1 1 d .
F10 F 0.8435(2) 0.4011(2) 0.74690(12) 0.0594(10) Uani 1 1 d .
F11 F 0.80502(14) 0.35843(19) 0.67185(9) 0.0321(6) Uani 1 1 d .
F12 F 0.78595(14) 0.5503(2) 0.74264(11) 0.0454(8) Uani 1 1 d .
N1 N -0.06332(18) 0.6255(3) 0.89089(13) 0.0213(8) Uani 1 1 d .
N2 N 0.04382(19) 0.6790(3) 0.89306(13) 0.0193(8) Uani 1 1 d .
N3 N 0.12274(18) 0.5111(3) 0.88752(12) 0.0180(7) Uani 1 1 d .
N4 N 0.2698(2) 0.5096(3) 0.89735(16) 0.0317(9) Uani 1 1 d .
N5 N 0.34721(18) 0.6776(3) 0.90772(13) 0.0183(8) Uani 1 1 d .
N6 N 0.45539(17) 0.6284(3) 0.90873(11) 0.0176(7) Uani 1 1 d .
N7 N 0.45069(19) 0.5928(3) 1.11816(13) 0.0209(8) Uani 1 1 d .
N8 N 0.34230(17) 0.6432(3) 1.11479(12) 0.0189(7) Uani 1 1 d .
N9 N 0.27317(19) 0.5056(3) 1.05739(14) 0.0268(8) Uani 1 1 d .
N10 N 0.12884(19) 0.5186(3) 1.03819(13) 0.0241(8) Uani 1 1 d .
N11 N 0.05112(17) 0.6489(3) 1.09769(12) 0.0208(7) Uani 1 1 d .
N12 N -0.05593(19) 0.5940(3) 1.10249(13) 0.0217(8) Uani 1 1 d .
N13 N 0.6850(3) 0.6469(4) 0.83427(18) 0.0583(14) Uani 1 1 d .
C1 C -0.1298(2) 0.5756(4) 0.90527(19) 0.0314(11) Uani 1 1 d .
H1A H -0.1692 0.6124 0.8910 0.038 Uiso 1 1 calc R
H1B H -0.1347 0.5793 0.9401 0.038 Uiso 1 1 calc R
C2 C -0.1327(3) 0.4663(4) 0.8898(3) 0.0577(18) Uani 1 1 d .
H2A H -0.1744 0.4355 0.9041 0.069 Uiso 1 1 calc R
H2B H -0.1388 0.4646 0.8550 0.069 Uiso 1 1 calc R
C3 C -0.0712(4) 0.4018(5) 0.9022(3) 0.080(3) Uani 1 1 d .
H3A H -0.0289 0.4337 0.8905 0.120 Uiso 1 1 calc R
H3B H -0.0765 0.3357 0.8875 0.120 Uiso 1 1 calc R
H3C H -0.0684 0.3941 0.9367 0.120 Uiso 1 1 calc R
C4 C -0.0450(2) 0.6486(3) 0.84373(16) 0.0234(9) Uani 1 1 d .
C5 C 0.0242(2) 0.6810(3) 0.84486(15) 0.0192(9) Uani 1 1 d .
C6 C 0.0594(3) 0.7126(3) 0.80373(16) 0.0266(10) Uani 1 1 d .
H6 H 0.1060 0.7348 0.8047 0.032 Uiso 1 1 calc R
C7 C 0.0214(3) 0.7093(4) 0.76118(18) 0.0343(11) Uani 1 1 d .
H7 H 0.0430 0.7295 0.7326 0.041 Uiso 1 1 calc R
C8 C -0.0489(3) 0.6763(4) 0.75998(19) 0.0368(13) Uani 1 1 d .
H8 H -0.0728 0.6758 0.7306 0.044 Uiso 1 1 calc R
C9 C -0.0833(2) 0.6447(4) 0.80086(16) 0.0302(10) Uani 1 1 d .
H9 H -0.1298 0.6219 0.8000 0.036 Uiso 1 1 calc R
C10 C -0.0095(2) 0.6437(3) 0.92124(15) 0.0212(9) Uani 1 1 d .
C11 C 0.1163(2) 0.6896(3) 0.90956(16) 0.0191(9) Uani 1 1 d .
H11A H 0.1166 0.7051 0.9439 0.023 Uiso 1 1 calc R
H11B H 0.1386 0.7460 0.8927 0.023 Uiso 1 1 calc R
C12 C 0.1577(2) 0.5928(3) 0.90062(14) 0.0163(8) Uani 1 1 d .
C13 C 0.1606(2) 0.4240(3) 0.87953(16) 0.0220(9) Uani 1 1 d .
C14 C 0.1255(3) 0.3330(3) 0.86537(16) 0.0262(10) Uani 1 1 d .
H14 H 0.0766 0.3324 0.8625 0.031 Uiso 1 1 calc R
C15 C 0.1629(3) 0.2471(3) 0.85603(18) 0.0319(11) Uani 1 1 d .
H15 H 0.1395 0.1872 0.8477 0.038 Uiso 1 1 calc R
C16 C 0.2360(3) 0.2479(4) 0.8588(3) 0.0548(19) Uani 1 1 d .
H16 H 0.2610 0.1891 0.8508 0.066 Uiso 1 1 calc R
C17 C 0.2720(3) 0.3342(4) 0.8733(2) 0.0514(17) Uani 1 1 d .
H17 H 0.3210 0.3333 0.8761 0.062 Uiso 1 1 calc R
C18 C 0.2341(2) 0.4223(3) 0.88361(19) 0.0301(11) Uani 1 1 d .
C19 C 0.2329(2) 0.5917(3) 0.90557(15) 0.0185(9) Uani 1 1 d .
C20 C 0.2737(2) 0.6866(3) 0.92060(16) 0.0208(9) Uani 1 1 d .
H20A H 0.2536 0.7462 0.9048 0.025 Uiso 1 1 calc R
H20B H 0.2695 0.6961 0.9553 0.025 Uiso 1 1 calc R
C21 C 0.3699(2) 0.6796(3) 0.85983(15) 0.0196(9) Uani 1 1 d .
C22 C 0.4403(2) 0.6495(3) 0.86067(15) 0.0214(9) Uani 1 1 d .
C23 C 0.4804(2) 0.6473(3) 0.81956(15) 0.0265(9) Uani 1 1 d .
H23 H 0.5275 0.6274 0.8203 0.032 Uiso 1 1 calc R
C24 C 0.4479(3) 0.6758(4) 0.77689(17) 0.0316(11) Uani 1 1 d .
H24 H 0.4736 0.6755 0.7482 0.038 Uiso 1 1 calc R
C25 C 0.3767(3) 0.7053(3) 0.77638(16) 0.0301(11) Uani 1 1 d .
H25 H 0.3562 0.7231 0.7470 0.036 Uiso 1 1 calc R
C26 C 0.3366(2) 0.7089(3) 0.81703(16) 0.0247(10) Uani 1 1 d .
H26 H 0.2897 0.7297 0.8164 0.030 Uiso 1 1 calc R
C27 C 0.3994(2) 0.6454(3) 0.93726(14) 0.0178(8) Uani 1 1 d .
C28 C 0.5210(2) 0.5794(3) 0.92453(16) 0.0217(9) Uani 1 1 d .
H28A H 0.5250 0.5845 0.9594 0.026 Uiso 1 1 calc R
H28B H 0.5609 0.6150 0.9104 0.026 Uiso 1 1 calc R
C29 C 0.5230(2) 0.4669(3) 0.90957(18) 0.0292(10) Uani 1 1 d .
H29A H 0.5263 0.4627 0.8746 0.035 Uiso 1 1 calc R
H29B H 0.5649 0.4353 0.9230 0.035 Uiso 1 1 calc R
C30 C 0.4587(3) 0.4073(4) 0.9262(3) 0.0517(16) Uani 1 1 d .
H30A H 0.4558 0.4093 0.9608 0.078 Uiso 1 1 calc R
H30B H 0.4627 0.3375 0.9156 0.078 Uiso 1 1 calc R
H30C H 0.4169 0.4373 0.9125 0.078 Uiso 1 1 calc R
C31 C -0.0893(3) 0.3970(4) 1.04766(19) 0.0381(12) Uani 1 1 d .
H31A H -0.1014 0.4273 1.0171 0.057 Uiso 1 1 calc R
H31B H -0.0987 0.3248 1.0466 0.057 Uiso 1 1 calc R
H31C H -0.0401 0.4080 1.0541 0.057 Uiso 1 1 calc R
C32 C -0.1328(3) 0.4454(3) 1.08706(19) 0.0310(11) Uani 1 1 d .
H32A H -0.1180 0.4174 1.1179 0.037 Uiso 1 1 calc R
H32B H -0.1818 0.4269 1.0823 0.037 Uiso 1 1 calc R
C33 C -0.1272(2) 0.5608(4) 1.08929(19) 0.0300(11) Uani 1 1 d .
H33A H -0.1396 0.5893 1.0580 0.036 Uiso 1 1 calc R
H33B H -0.1606 0.5867 1.1129 0.036 Uiso 1 1 calc R
C34 C -0.0074(2) 0.6299(3) 1.07112(15) 0.0198(9) Uani 1 1 d .
C35 C -0.0281(2) 0.5872(3) 1.14903(17) 0.0270(10) Uani 1 1 d .
C36 C 0.0406(2) 0.6214(3) 1.14581(16) 0.0252(10) Uani 1 1 d .
C37 C 0.0851(3) 0.6252(4) 1.18594(17) 0.0338(11) Uani 1 1 d .
H37 H 0.1312 0.6492 1.1839 0.041 Uiso 1 1 calc R
C38 C 0.0567(3) 0.5916(4) 1.22833(19) 0.0431(14) Uani 1 1 d .
H38 H 0.0848 0.5905 1.2559 0.052 Uiso 1 1 calc R
C39 C -0.0130(3) 0.5590(4) 1.23185(19) 0.0412(13) Uani 1 1 d .
H39 H -0.0304 0.5388 1.2618 0.049 Uiso 1 1 calc R
C40 C -0.0569(3) 0.5558(4) 1.19205(17) 0.0331(11) Uani 1 1 d .
H40 H -0.1034 0.5335 1.1943 0.040 Uiso 1 1 calc R
C41 C 0.1178(2) 0.6812(3) 1.07737(17) 0.0241(10) Uani 1 1 d .
H41A H 0.1434 0.7207 1.1013 0.029 Uiso 1 1 calc R
H41B H 0.1089 0.7253 1.0499 0.029 Uiso 1 1 calc R
C42 C 0.1628(2) 0.5922(3) 1.06139(15) 0.0198(9) Uani 1 1 d .
C43 C 0.1662(2) 0.4354(3) 1.02429(16) 0.0245(10) Uani 1 1 d .
C44 C 0.1324(2) 0.3537(4) 1.00053(16) 0.0331(10) Uani 1 1 d .
H44 H 0.0846 0.3580 0.9930 0.040 Uiso 1 1 calc R
C45 C 0.1694(3) 0.2695(3) 0.9887(2) 0.0377(12) Uani 1 1 d .
H45 H 0.1464 0.2154 0.9735 0.045 Uiso 1 1 calc R
C46 C 0.2413(3) 0.2613(4) 0.9986(3) 0.0448(14) Uani 1 1 d .
H46 H 0.2654 0.2019 0.9901 0.054 Uiso 1 1 calc R
C47 C 0.2762(3) 0.3386(4) 1.0205(2) 0.0457(14) Uani 1 1 d .
H47 H 0.3244 0.3330 1.0266 0.055 Uiso 1 1 calc R
C48 C 0.2392(2) 0.4286(3) 1.03414(17) 0.0262(10) Uani 1 1 d .
C49 C 0.2359(2) 0.5858(3) 1.07081(14) 0.0183(9) Uani 1 1 d .
C50 C 0.2749(2) 0.6731(3) 1.09483(16) 0.0214(9) Uani 1 1 d .
H50A H 0.2823 0.7271 1.0713 0.026 Uiso 1 1 calc R
H50B H 0.2457 0.7007 1.1205 0.026 Uiso 1 1 calc R
C51 C 0.3535(2) 0.6156(3) 1.16218(16) 0.0216(9) Uani 1 1 d .
C52 C 0.4238(2) 0.5835(3) 1.16477(15) 0.0211(9) Uani 1 1 d .
C53 C 0.4540(2) 0.5507(3) 1.20744(16) 0.0264(10) Uani 1 1 d .
H53 H 0.5009 0.5302 1.2090 0.032 Uiso 1 1 calc R
C54 C 0.4107(3) 0.5497(3) 1.24776(16) 0.0272(10) Uani 1 1 d .
H54 H 0.4287 0.5269 1.2771 0.033 Uiso 1 1 calc R
C55 C 0.3408(3) 0.5821(4) 1.24519(17) 0.0312(11) Uani 1 1 d .
H55 H 0.3134 0.5812 1.2731 0.037 Uiso 1 1 calc R
C56 C 0.3112(2) 0.6156(3) 1.20263(16) 0.0256(10) Uani 1 1 d .
H56 H 0.2645 0.6374 1.2013 0.031 Uiso 1 1 calc R
C57 C 0.4011(2) 0.6283(3) 1.08762(14) 0.0185(8) Uani 1 1 d .
C58 C 0.5222(2) 0.5635(3) 1.10414(16) 0.0218(9) Uani 1 1 d .
H58A H 0.5553 0.5908 1.1276 0.026 Uiso 1 1 calc R
H58B H 0.5331 0.5939 1.0730 0.026 Uiso 1 1 calc R
C59 C 0.5321(3) 0.4475(4) 1.1008(2) 0.0419(14) Uani 1 1 d .
H59A H 0.5813 0.4337 1.0936 0.050 Uiso 1 1 calc R
H59B H 0.5219 0.4181 1.1322 0.050 Uiso 1 1 calc R
C60 C 0.4888(4) 0.3953(5) 1.0648(3) 0.066(2) Uani 1 1 d .
H60A H 0.4400 0.3997 1.0739 0.099 Uiso 1 1 calc R
H60B H 0.5025 0.3247 1.0629 0.099 Uiso 1 1 calc R
H60C H 0.4953 0.4271 1.0338 0.099 Uiso 1 1 calc R
C61 C 0.1949(5) 0.6827(7) 0.6779(4) 0.101(3) Uani 1 1 d U
H61A H 0.1685 0.6605 0.7056 0.152 Uiso 1 1 calc R
H61B H 0.1677 0.6712 0.6491 0.152 Uiso 1 1 calc R
H61C H 0.2053 0.7543 0.6809 0.152 Uiso 1 1 calc R
C62 C 0.2590(4) 0.6265(6) 0.6751(3) 0.079(2) Uani 1 1 d U
H62 H 0.2644 0.5577 0.6828 0.095 Uiso 1 1 calc R
O1 O 0.3118(3) 0.6908(4) 0.65899(16) 0.0676(14) Uani 1 1 d .
C63 C 0.3769(4) 0.6362(6) 0.6502(3) 0.0730(19) Uani 1 1 d U
H63A H 0.3920 0.6027 0.6797 0.088 Uiso 1 1 calc R
H63B H 0.3690 0.5839 0.6259 0.088 Uiso 1 1 calc R
C64 C 0.4306(5) 0.7035(7) 0.6342(3) 0.090(3) Uani 1 1 d U
H64A H 0.4150 0.7387 0.6056 0.134 Uiso 1 1 calc R
H64B H 0.4724 0.6649 0.6269 0.134 Uiso 1 1 calc R
H64C H 0.4408 0.7524 0.6591 0.134 Uiso 1 1 calc R
C65 C 0.6873(3) 0.5596(5) 0.8351(2) 0.0416(13) Uani 1 1 d .
C66 C 0.6906(3) 0.4497(4) 0.8379(2) 0.0510(15) Uani 1 1 d .
H66A H 0.6908 0.4290 0.8712 0.076 Uiso 1 1 calc R
H66B H 0.7329 0.4260 0.8224 0.076 Uiso 1 1 calc R
H66C H 0.6502 0.4208 0.8219 0.076 Uiso 1 1 calc R

loop_
_atom_site_aniso_label
_atom_site_aniso_U_11
_atom_site_aniso_U_22
_atom_site_aniso_U_33
_atom_site_aniso_U_23
_atom_site_aniso_U_13
_atom_site_aniso_U_12
Ag1 0.01699(15) 0.01951(15) 0.02270(15) 0.00014(13) -0.00199(11) -0.00091(13)
Ag2 0.01577(15) 0.01942(15) 0.02839(17) -0.00281(14) -0.00082(12) -0.00021(13)
P1 0.0226(5) 0.0176(5) 0.0289(6) -0.0014(5) 0.0037(5) -0.0014(4)
P2 0.0192(6) 0.0194(5) 0.0290(6) -0.0049(5) -0.0005(5) -0.0026(5)
F1 0.0331(16) 0.0557(19) 0.065(2) 0.0046(17) -0.0016(16) -0.0231(14)
F2 0.0472(19) 0.0589(19) 0.0324(16) -0.0178(15) 0.0069(13) -0.0173(16)
F3 0.074(2) 0.068(2) 0.0356(16) -0.0141(18) 0.0114(15) -0.0473(19)
F4 0.0328(17) 0.0520(18) 0.0318(15) 0.0105(14) 0.0038(12) 0.0013(14)
F5 0.0481(19) 0.0443(18) 0.081(3) -0.0190(18) -0.0165(19) 0.0276(15)
F6 0.104(3) 0.0453(19) 0.0379(17) -0.0112(15) -0.0183(17) 0.0519(19)
F7 0.054(2) 0.066(2) 0.065(2) -0.0309(18) 0.0287(18) -0.0360(18)
F8 0.060(2) 0.0297(16) 0.073(2) -0.0080(15) -0.0347(18) 0.0144(15)
F9 0.0349(17) 0.0411(17) 0.0576(19) -0.0077(15) 0.0185(14) -0.0135(14)
F10 0.083(3) 0.048(2) 0.047(2) 0.0054(15) -0.0322(18) 0.0060(19)
F11 0.0387(15) 0.0183(12) 0.0392(15) -0.0091(13) 0.0004(11) 0.0028(15)
F12 0.0249(16) 0.0476(18) 0.064(2) -0.0371(16) 0.0020(14) -0.0031(13)
N1 0.0134(17) 0.0204(19) 0.0302(19) -0.0038(16) -0.0026(14) 0.0013(15)
N2 0.0159(18) 0.0162(17) 0.026(2) -0.0028(14) -0.0022(15) 0.0026(14)
N3 0.0169(18) 0.0159(17) 0.0211(18) 0.0011(14) -0.0023(14) -0.0016(14)
N4 0.023(2) 0.0166(19) 0.055(3) -0.0100(18) -0.0138(19) 0.0020(16)
N5 0.0143(18) 0.0160(17) 0.024(2) -0.0049(14) -0.0029(15) 0.0002(14)
N6 0.0140(17) 0.0172(18) 0.0215(17) -0.0025(15) -0.0015(13) -0.0002(15)
N7 0.0167(19) 0.0198(18) 0.0260(19) 0.0023(15) -0.0022(15) -0.0016(15)
N8 0.0137(17) 0.0174(17) 0.0257(18) 0.0017(17) -0.0029(13) -0.0037(16)
N9 0.0183(19) 0.0173(18) 0.045(2) -0.0044(17) -0.0016(17) 0.0018(15)
N10 0.024(2) 0.0150(18) 0.034(2) -0.0044(15) -0.0045(16) 0.0002(15)
N11 0.0129(17) 0.0201(18) 0.0296(19) -0.0044(17) -0.0028(14) 0.0047(16)
N12 0.0166(19) 0.0175(17) 0.031(2) -0.0014(15) -0.0002(15) 0.0003(15)
N13 0.061(3) 0.057(3) 0.057(3) -0.024(3) -0.001(2) 0.023(3)
C1 0.013(2) 0.036(3) 0.045(3) -0.008(2) 0.001(2) -0.005(2)
C2 0.039(3) 0.038(3) 0.096(5) -0.013(3) 0.028(3) -0.015(3)
C3 0.058(5) 0.038(4) 0.145(8) -0.010(4) 0.014(5) -0.003(3)
C4 0.021(2) 0.015(2) 0.034(2) -0.0089(19) -0.0055(17) 0.0030(19)
C5 0.022(2) 0.0112(18) 0.024(2) -0.0049(16) -0.0076(18) 0.0042(17)
C6 0.032(3) 0.017(2) 0.030(3) -0.0034(18) -0.002(2) 0.0048(19)
C7 0.047(3) 0.025(2) 0.031(3) -0.0042(19) -0.007(2) 0.001(2)
C8 0.050(3) 0.026(2) 0.035(3) -0.011(2) -0.018(2) 0.009(2)
C9 0.030(2) 0.024(2) 0.037(2) -0.007(2) -0.0142(19) 0.003(2)
C10 0.017(2) 0.016(2) 0.030(2) -0.0109(19) -0.0049(17) 0.004(2)
C11 0.013(2) 0.016(2) 0.028(2) -0.0045(17) -0.0029(17) -0.0049(16)
C12 0.016(2) 0.018(2) 0.0145(19) 0.0036(16) -0.0002(16) -0.0004(17)
C13 0.023(2) 0.015(2) 0.028(2) 0.0036(18) -0.0052(18) -0.0029(18)
C14 0.030(3) 0.020(2) 0.028(2) 0.0007(17) -0.0060(19) -0.0048(19)
C15 0.040(3) 0.017(2) 0.039(3) -0.004(2) -0.017(2) -0.009(2)
C16 0.039(3) 0.015(3) 0.110(5) -0.015(3) -0.033(3) 0.009(2)
C17 0.028(3) 0.021(3) 0.105(5) -0.020(3) -0.027(3) 0.010(2)
C18 0.020(2) 0.015(2) 0.055(3) -0.006(2) -0.015(2) 0.0030(18)
C19 0.016(2) 0.0125(19) 0.027(2) -0.0035(16) -0.0077(18) 0.0025(17)
C20 0.017(2) 0.017(2) 0.029(2) -0.0047(17) -0.0021(18) 0.0010(17)
C21 0.021(2) 0.0143(19) 0.024(2) -0.0043(16) -0.0044(17) -0.0018(17)
C22 0.020(2) 0.015(2) 0.029(2) -0.0041(19) 0.0009(17) -0.0023(18)
C23 0.026(2) 0.021(2) 0.032(2) -0.006(2) 0.0026(18) 0.002(2)
C24 0.040(3) 0.026(2) 0.029(3) -0.0051(19) 0.007(2) 0.000(2)
C25 0.043(3) 0.025(2) 0.022(2) -0.0035(18) -0.007(2) 0.001(2)
C26 0.029(3) 0.015(2) 0.030(2) -0.0008(18) -0.006(2) 0.0020(19)
C27 0.017(2) 0.0130(18) 0.0233(19) -0.0007(17) -0.0008(16) -0.002(2)
C28 0.015(2) 0.022(2) 0.029(2) 0.0003(18) -0.0044(18) 0.0026(18)
C29 0.023(2) 0.022(2) 0.043(3) -0.002(2) -0.006(2) 0.0033(19)
C30 0.044(4) 0.023(3) 0.088(5) 0.002(3) 0.004(3) -0.004(3)
C31 0.036(3) 0.027(2) 0.052(3) -0.006(2) -0.003(2) 0.004(2)
C32 0.027(3) 0.018(2) 0.047(3) 0.002(2) -0.005(2) -0.003(2)
C33 0.013(2) 0.033(3) 0.045(3) -0.003(2) 0.002(2) 0.0011(19)
C34 0.015(2) 0.0128(19) 0.032(2) -0.0011(18) 0.0001(17) 0.005(2)
C35 0.027(3) 0.020(2) 0.034(3) 0.0009(19) -0.002(2) 0.005(2)
C36 0.024(2) 0.018(2) 0.033(2) -0.0020(18) -0.0027(18) 0.0106(18)
C37 0.032(3) 0.032(3) 0.038(3) -0.002(2) -0.008(2) 0.011(2)
C38 0.053(4) 0.044(3) 0.033(3) 0.005(2) -0.013(2) 0.015(3)
C39 0.049(3) 0.032(3) 0.042(3) 0.004(2) 0.009(3) 0.012(3)
C40 0.040(3) 0.023(2) 0.036(3) 0.003(2) 0.005(2) 0.008(2)
C41 0.017(2) 0.022(2) 0.033(2) -0.0026(18) -0.0042(19) 0.0011(18)
C42 0.022(2) 0.016(2) 0.021(2) -0.0010(17) -0.0039(17) 0.0020(18)
C43 0.029(2) 0.018(2) 0.026(2) -0.0026(18) -0.0031(19) -0.0032(18)
C44 0.033(2) 0.029(2) 0.037(3) -0.007(2) -0.007(2) -0.005(2)
C45 0.046(3) 0.019(2) 0.049(3) -0.007(2) -0.006(3) -0.007(2)
C46 0.045(3) 0.018(2) 0.072(4) -0.012(3) 0.001(3) 0.007(2)
C47 0.031(3) 0.027(3) 0.079(4) -0.020(3) -0.003(3) 0.005(2)
C48 0.025(2) 0.017(2) 0.037(3) -0.0042(19) 0.001(2) -0.0004(18)
C49 0.015(2) 0.018(2) 0.021(2) -0.0005(17) 0.0014(16) -0.0024(18)
C50 0.014(2) 0.018(2) 0.033(2) 0.0013(17) -0.0036(18) 0.0036(16)
C51 0.023(2) 0.015(2) 0.027(2) 0.0012(16) -0.0023(17) -0.0052(16)
C52 0.023(2) 0.017(2) 0.024(2) -0.0004(17) -0.0004(17) -0.0084(18)
C53 0.029(3) 0.020(2) 0.030(2) 0.0029(19) -0.0067(19) -0.0021(19)
C54 0.034(3) 0.026(2) 0.022(2) 0.0036(18) -0.0051(19) -0.001(2)
C55 0.033(3) 0.036(3) 0.025(2) -0.001(2) 0.007(2) -0.011(2)
C56 0.021(2) 0.025(2) 0.030(2) -0.0023(18) 0.0024(18) -0.0043(18)
C57 0.018(2) 0.0142(19) 0.024(2) -0.0002(16) 0.0020(17) -0.005(2)
C58 0.017(2) 0.022(2) 0.027(2) 0.0036(17) 0.0038(18) -0.0027(18)
C59 0.032(3) 0.033(3) 0.060(4) -0.010(3) 0.007(3) 0.005(2)
C60 0.065(5) 0.043(4) 0.090(5) -0.010(3) -0.016(4) 0.009(3)
C61 0.102(5) 0.080(4) 0.122(5) 0.009(4) 0.028(4) 0.003(4)
C62 0.089(4) 0.061(4) 0.087(4) -0.006(3) -0.003(3) -0.018(3)
O1 0.084(4) 0.067(3) 0.051(3) 0.028(2) -0.015(2) -0.042(3)
C63 0.095(4) 0.058(3) 0.066(3) -0.007(3) -0.004(3) 0.015(3)
C64 0.098(4) 0.086(4) 0.085(4) 0.008(4) 0.028(4) 0.019(4)
C65 0.031(3) 0.053(4) 0.040(3) -0.011(3) 0.004(2) 0.005(3)
C66 0.055(4) 0.045(3) 0.053(4) -0.015(3) 0.009(3) -0.001(3)

loop_
_atom_type_symbol
_atom_type_description
_atom_type_scat_dispersion_real
_atom_type_scat_dispersion_imag
_atom_type_scat_source
C C 0.0033 0.0016 'International Tables Vol C Tables 4.2.6.8 and 6.1.1.4'
H H 0.0000 0.0000 'International Tables Vol C Tables 4.2.6.8 and 6.1.1.4'
N N 0.0061 0.0033 'International Tables Vol C Tables 4.2.6.8 and 6.1.1.4'
O O 0.0106 0.0060 'International Tables Vol C Tables 4.2.6.8 and 6.1.1.4'
F F 0.0171 0.0103 'International Tables Vol C Tables 4.2.6.8 and 6.1.1.4'
P P 0.1023 0.0942 'International Tables Vol C Tables 4.2.6.8 and 6.1.1.4'
Ag Ag -0.8971 1.1015 'International Tables Vol C Tables 4.2.6.8 and 6.1.1.4'

loop_
_geom_angle_atom_site_label_1
_geom_angle_atom_site_label_2
_geom_angle_atom_site_label_3
_geom_angle
_geom_angle_site_symmetry_3
C27 Ag1 C57 177.92(15) .
C27 Ag1 Ag2 84.57(11) 3_567
C57 Ag1 Ag2 97.50(11) 3_567
C10 Ag2 C34 177.16(15) .
C10 Ag2 Ag1 84.52(12) 3_467
C34 Ag2 Ag1 97.45(11) 3_467
F4 P1 F5 91.28(18) .
F4 P1 F3 89.02(16) .
F5 P1 F3 90.1(2) .
F4 P1 F1 91.67(18) .
F5 P1 F1 90.65(19) .
F3 P1 F1 179.0(2) .
F4 P1 F2 178.17(18) .
F5 P1 F2 90.17(19) .
F3 P1 F2 89.86(16) .
F1 P1 F2 89.44(18) .
F4 P1 F6 89.22(17) .
F5 P1 F6 178.8(2) .
F3 P1 F6 91.0(2) .
F1 P1 F6 88.2(2) .
F2 P1 F6 89.35(18) .
F9 P2 F8 90.76(19) .
F9 P2 F10 90.0(2) .
F8 P2 F10 179.2(2) .
F9 P2 F7 179.7(2) .
F8 P2 F7 89.1(2) .
F10 P2 F7 90.1(2) .
F9 P2 F12 89.91(16) .
F8 P2 F12 90.43(18) .
F10 P2 F12 89.79(18) .
F7 P2 F12 90.30(17) .
F9 P2 F11 90.09(15) .
F8 P2 F11 88.92(16) .
F10 P2 F11 90.87(16) .
F7 P2 F11 89.70(16) .
F12 P2 F11 179.35(19) .
C10 N1 C4 111.1(4) .
C10 N1 C1 124.0(4) .
C4 N1 C1 124.5(4) .
C10 N2 C5 111.1(4) .
C10 N2 C11 123.8(4) .
C5 N2 C11 123.6(4) .
C12 N3 C13 117.4(4) .
C19 N4 C18 117.8(4) .
C27 N5 C21 110.8(3) .
C27 N5 C20 125.7(4) .
C21 N5 C20 122.1(4) .
C27 N6 C22 111.5(3) .
C27 N6 C28 124.7(3) .
C22 N6 C28 123.2(3) .
C57 N7 C52 110.8(4) .
C57 N7 C58 124.9(4) .
C52 N7 C58 124.3(4) .
C57 N8 C51 111.3(3) .
C57 N8 C50 123.5(3) .
C51 N8 C50 124.8(4) .
C49 N9 C48 118.0(4) .
C42 N10 C43 117.8(4) .
C34 N11 C36 110.7(4) .
C34 N11 C41 124.0(4) .
C36 N11 C41 124.9(3) .
C34 N12 C35 111.0(4) .
C34 N12 C33 124.8(4) .
C35 N12 C33 124.1(4) .
N1 C1 C2 112.2(4) .
N1 C1 H1A 109.2 .
C2 C1 H1A 109.2 .
N1 C1 H1B 109.2 .
C2 C1 H1B 109.2 .
H1A C1 H1B 107.9 .
C3 C2 C1 116.8(6) .
C3 C2 H2A 108.1 .
C1 C2 H2A 108.1 .
C3 C2 H2B 108.1 .
C1 C2 H2B 108.1 .
H2A C2 H2B 107.3 .
C2 C3 H3A 109.5 .
C2 C3 H3B 109.5 .
H3A C3 H3B 109.5 .
C2 C3 H3C 109.5 .
H3A C3 H3C 109.5 .
H3B C3 H3C 109.5 .
C5 C4 N1 106.5(4) .
C5 C4 C9 121.8(4) .
N1 C4 C9 131.6(4) .
C4 C5 C6 122.2(4) .
C4 C5 N2 105.8(4) .
C6 C5 N2 132.0(4) .
C7 C6 C5 116.1(5) .
C7 C6 H6 121.9 .
C5 C6 H6 121.9 .
C6 C7 C8 121.8(5) .
C6 C7 H7 119.1 .
C8 C7 H7 119.1 .
C9 C8 C7 121.8(5) .
C9 C8 H8 119.1 .
C7 C8 H8 119.1 .
C8 C9 C4 116.3(4) .
C8 C9 H9 121.8 .
C4 C9 H9 121.8 .
N1 C10 N2 105.5(4) .
N1 C10 Ag2 127.4(3) .
N2 C10 Ag2 126.7(3) .
N2 C11 C12 111.1(3) .
N2 C11 H11A 109.4 .
C12 C11 H11A 109.4 .
N2 C11 H11B 109.4 .
C12 C11 H11B 109.4 .
H11A C11 H11B 108.0 .
N3 C12 C19 121.5(4) .
N3 C12 C11 117.8(3) .
C19 C12 C11 120.7(4) .
N3 C13 C18 121.7(4) .
N3 C13 C14 119.8(4) .
C18 C13 C14 118.5(4) .
C15 C14 C13 120.1(4) .
C15 C14 H14 119.9 .
C13 C14 H14 119.9 .
C14 C15 C16 120.5(4) .
C14 C15 H15 119.8 .
C16 C15 H15 119.8 .
C17 C16 C15 121.2(5) .
C17 C16 H16 119.4 .
C15 C16 H16 119.4 .
C16 C17 C18 118.8(5) .
C16 C17 H17 120.6 .
C18 C17 H17 120.6 .
N4 C18 C17 119.3(4) .
N4 C18 C13 119.9(4) .
C17 C18 C13 120.9(4) .
N4 C19 C12 121.8(4) .
N4 C19 C20 116.7(4) .
C12 C19 C20 121.6(4) .
N5 C20 C19 110.9(4) .
N5 C20 H20A 109.5 .
C19 C20 H20A 109.5 .
N5 C20 H20B 109.5 .
C19 C20 H20B 109.5 .
H20A C20 H20B 108.1 .
C22 C21 N5 105.9(4) .
C22 C21 C26 121.7(4) .
N5 C21 C26 132.3(4) .
C23 C22 N6 132.6(4) .
C23 C22 C21 121.7(4) .
N6 C22 C21 105.7(4) .
C22 C23 C24 117.1(4) .
C22 C23 H23 121.4 .
C24 C23 H23 121.4 .
C23 C24 C25 120.7(4) .
C23 C24 H24 119.6 .
C25 C24 H24 119.6 .
C26 C25 C24 122.6(4) .
C26 C25 H25 118.7 .
C24 C25 H25 118.7 .
C25 C26 C21 116.1(4) .
C25 C26 H26 121.9 .
C21 C26 H26 121.9 .
N6 C27 N5 106.0(3) .
N6 C27 Ag1 124.6(3) .
N5 C27 Ag1 129.0(3) .
N6 C28 C29 111.1(4) .
N6 C28 H28A 109.4 .
C29 C28 H28A 109.4 .
N6 C28 H28B 109.4 .
C29 C28 H28B 109.4 .
H28A C28 H28B 108.0 .
C30 C29 C28 113.2(4) .
C30 C29 H29A 108.9 .
C28 C29 H29A 108.9 .
C30 C29 H29B 108.9 .
C28 C29 H29B 108.9 .
H29A C29 H29B 107.8 .
C29 C30 H30A 109.5 .
C29 C30 H30B 109.5 .
H30A C30 H30B 109.5 .
C29 C30 H30C 109.5 .
H30A C30 H30C 109.5 .
H30B C30 H30C 109.5 .
C32 C31 H31A 109.5 .
C32 C31 H31B 109.5 .
H31A C31 H31B 109.5 .
C32 C31 H31C 109.5 .
H31A C31 H31C 109.5 .
H31B C31 H31C 109.5 .
C31 C32 C33 114.3(4) .
C31 C32 H32A 108.7 .
C33 C32 H32A 108.7 .
C31 C32 H32B 108.7 .
C33 C32 H32B 108.7 .
H32A C32 H32B 107.6 .
N12 C33 C32 111.7(4) .
N12 C33 H33A 109.3 .
C32 C33 H33A 109.3 .
N12 C33 H33B 109.3 .
C32 C33 H33B 109.3 .
H33A C33 H33B 107.9 .
N12 C34 N11 105.9(4) .
N12 C34 Ag2 129.6(3) .
N11 C34 Ag2 124.1(3) .
C40 C35 C36 121.9(5) .
C40 C35 N12 132.0(4) .
C36 C35 N12 106.1(4) .
C35 C36 N11 106.3(4) .
C35 C36 C37 122.1(4) .
N11 C36 C37 131.6(4) .
C38 C37 C36 115.7(5) .
C38 C37 H37 122.2 .
C36 C37 H37 122.2 .
C37 C38 C39 122.3(5) .
C37 C38 H38 118.9 .
C39 C38 H38 118.9 .
C40 C39 C38 121.7(5) .
C40 C39 H39 119.1 .
C38 C39 H39 119.2 .
C35 C40 C39 116.3(5) .
C35 C40 H40 121.9 .
C39 C40 H40 121.9 .
N11 C41 C42 112.6(4) .
N11 C41 H41A 109.1 .
C42 C41 H41A 109.1 .
N11 C41 H41B 109.1 .
C42 C41 H41B 109.1 .
H41A C41 H41B 107.8 .
N10 C42 C49 121.6(4) .
N10 C42 C41 115.2(4) .
C49 C42 C41 123.2(4) .
N10 C43 C44 120.2(4) .
N10 C43 C48 120.5(4) .
C44 C43 C48 119.2(4) .
C45 C44 C43 119.8(4) .
C45 C44 H44 120.1 .
C43 C44 H44 120.1 .
C44 C45 C46 121.6(5) .
C44 C45 H45 119.2 .
C46 C45 H45 119.2 .
C47 C46 C45 120.6(5) .
C47 C46 H46 119.7 .
C45 C46 H46 119.7 .
C46 C47 C48 119.7(5) .
C46 C47 H47 120.1 .
C48 C47 H47 120.1 .
N9 C48 C43 120.6(4) .
N9 C48 C47 120.4(4) .
C43 C48 C47 119.0(4) .
N9 C49 C42 121.4(4) .
N9 C49 C50 117.5(4) .
C42 C49 C50 121.0(4) .
N8 C50 C49 113.3(3) .
N8 C50 H50A 108.9 .
C49 C50 H50A 108.9 .
N8 C50 H50B 108.9 .
C49 C50 H50B 108.9 .
H50A C50 H50B 107.7 .
N8 C51 C56 133.1(4) .
N8 C51 C52 105.9(4) .
C56 C51 C52 120.9(4) .
C53 C52 N7 131.9(4) .
C53 C52 C51 122.1(4) .
N7 C52 C51 106.0(4) .
C52 C53 C54 116.5(4) .
C52 C53 H53 121.7 .
C54 C53 H53 121.7 .
C53 C54 C55 121.3(4) .
C53 C54 H54 119.4 .
C55 C54 H54 119.4 .
C56 C55 C54 122.0(4) .
C56 C55 H55 119.0 .
C54 C55 H55 119.0 .
C55 C56 C51 117.2(4) .
C55 C56 H56 121.4 .
C51 C56 H56 121.4 .
N7 C57 N8 106.0(3) .
N7 C57 Ag1 130.4(3) .
N8 C57 Ag1 123.0(3) .
N7 C58 C59 112.9(4) .
N7 C58 H58A 109.0 .
C59 C58 H58A 109.0 .
N7 C58 H58B 109.0 .
C59 C58 H58B 109.0 .
H58A C58 H58B 107.8 .
C60 C59 C58 115.8(5) .
C60 C59 H59A 108.3 .
C58 C59 H59A 108.3 .
C60 C59 H59B 108.3 .
C58 C59 H59B 108.3 .
H59A C59 H59B 107.4 .
C59 C60 H60A 109.5 .
C59 C60 H60B 109.5 .
H60A C60 H60B 109.5 .
C59 C60 H60C 109.5 .
H60A C60 H60C 109.5 .
H60B C60 H60C 109.5 .
C62 C61 H61A 109.5 .
C62 C61 H61B 109.5 .
H61A C61 H61B 109.5 .
C62 C61 H61C 109.5 .
H61A C61 H61C 109.5 .
H61B C61 H61C 109.5 .
O1 C62 C61 108.9(7) .
O1 C62 H62 125.6 .
C61 C62 H62 125.6 .
C62 O1 C63 111.9(6) .
C64 C63 O1 111.1(6) .
C64 C63 H63A 109.4 .
O1 C63 H63A 109.4 .
C64 C63 H63B 109.4 .
O1 C63 H63B 109.4 .
H63A C63 H63B 108.0 .
C63 C64 H64A 109.5 .
C63 C64 H64B 109.5 .
H64A C64 H64B 109.5 .
C63 C64 H64C 109.5 .
H64A C64 H64C 109.5 .
H64B C64 H64C 109.5 .
N13 C65 C66 178.1(7) .
C65 C66 H66A 109.5 .
C65 C66 H66B 109.5 .
H66A C66 H66B 109.5 .
C65 C66 H66C 109.5 .
H66A C66 H66C 109.5 .
H66B C66 H66C 109.5 .

loop_
_geom_bond_atom_site_label_1
_geom_bond_atom_site_label_2
_geom_bond_distance
_geom_bond_site_symmetry_2
Ag1 C27 2.079(4) .
Ag1 C57 2.087(4) .
Ag1 Ag2 3.3607(6) 3_567
Ag2 C10 2.075(4) .
Ag2 C34 2.076(4) .
Ag2 Ag1 3.3607(6) 3_467
P1 F4 1.571(3) .
P1 F5 1.574(3) .
P1 F3 1.579(3) .
P1 F1 1.582(3) .
P1 F2 1.590(3) .
P1 F6 1.590(3) .
P2 F9 1.574(3) .
P2 F8 1.576(3) .
P2 F10 1.576(3) .
P2 F7 1.586(3) .
P2 F12 1.593(3) .
P2 F11 1.609(3) .
N1 C10 1.342(5) .
N1 C4 1.383(6) .
N1 C1 1.474(6) .
N2 C10 1.357(6) .
N2 C5 1.384(5) .
N2 C11 1.454(5) .
N3 C12 1.308(5) .
N3 C13 1.363(5) .
N4 C19 1.300(6) .
N4 C18 1.379(6) .
N5 C27 1.349(5) .
N5 C21 1.393(6) .
N5 C20 1.443(5) .
N6 C27 1.341(5) .
N6 C22 1.388(5) .
N6 C28 1.465(5) .
N7 C57 1.346(5) .
N7 C52 1.392(5) .
N7 C58 1.461(5) .
N8 C57 1.358(5) .
N8 C51 1.376(5) .
N8 C50 1.446(5) .
N9 C49 1.317(5) .
N9 C48 1.357(6) .
N10 C42 1.324(5) .
N10 C43 1.353(5) .
N11 C34 1.354(5) .
N11 C36 1.393(6) .
N11 C41 1.445(5) .
N12 C34 1.348(5) .
N12 C35 1.394(6) .
N12 C33 1.465(6) .
N13 C65 1.142(8) .
C1 C2 1.492(7) .
C1 H1A 0.9700 .
C1 H1B 0.9700 .
C2 C3 1.478(9) .
C2 H2A 0.9700 .
C2 H2B 0.9700 .
C3 H3A 0.9600 .
C3 H3B 0.9600 .
C3 H3C 0.9600 .
C4 C5 1.378(6) .
C4 C9 1.392(6) .
C5 C6 1.382(6) .
C6 C7 1.381(6) .
C6 H6 0.9300 .
C7 C8 1.400(7) .
C7 H7 0.9300 .
C8 C9 1.369(7) .
C8 H8 0.9300 .
C9 H9 0.9300 .
C11 C12 1.507(6) .
C11 H11A 0.9700 .
C11 H11B 0.9700 .
C12 C19 1.432(6) .
C13 C18 1.397(6) .
C13 C14 1.418(6) .
C14 C15 1.352(7) .
C14 H14 0.9300 .
C15 C16 1.387(7) .
C15 H15 0.9300 .
C16 C17 1.378(7) .
C16 H16 0.9300 .
C17 C18 1.387(6) .
C17 H17 0.9300 .
C19 C20 1.519(6) .
C20 H20A 0.9700 .
C20 H20B 0.9700 .
C21 C22 1.390(6) .
C21 C26 1.395(6) .
C22 C23 1.369(6) .
C23 C24 1.382(6) .
C23 H23 0.9300 .
C24 C25 1.404(7) .
C24 H24 0.9300 .
C25 C26 1.358(7) .
C25 H25 0.9300 .
C26 H26 0.9300 .
C28 C29 1.528(6) .
C28 H28A 0.9700 .
C28 H28B 0.9700 .
C29 C30 1.516(7) .
C29 H29A 0.9700 .
C29 H29B 0.9700 .
C30 H30A 0.9600 .
C30 H30B 0.9600 .
C30 H30C 0.9600 .
C31 C32 1.505(7) .
C31 H31A 0.9600 .
C31 H31B 0.9600 .
C31 H31C 0.9600 .
C32 C33 1.511(6) .
C32 H32A 0.9700 .
C32 H32B 0.9700 .
C33 H33A 0.9700 .
C33 H33B 0.9700 .
C35 C40 1.372(7) .
C35 C36 1.378(6) .
C36 C37 1.395(6) .
C37 C38 1.363(7) .
C37 H37 0.9300 .
C38 C39 1.390(8) .
C38 H38 0.9300 .
C39 C40 1.380(7) .
C39 H39 0.9300 .
C40 H40 0.9300 .
C41 C42 1.508(6) .
C41 H41A 0.9700 .
C41 H41B 0.9700 .
C42 C49 1.411(6) .
C43 C44 1.407(6) .
C43 C48 1.413(6) .
C44 C45 1.345(7) .
C44 H44 0.9300 .
C45 C46 1.394(7) .
C45 H45 0.9300 .
C46 C47 1.351(7) .
C46 H46 0.9300 .
C47 C48 1.420(6) .
C47 H47 0.9300 .
C49 C50 1.512(6) .
C50 H50A 0.9700 .
C50 H50B 0.9700 .
C51 C56 1.377(6) .
C51 C52 1.398(6) .
C52 C53 1.380(6) .
C53 C54 1.384(6) .
C53 H53 0.9300 .
C54 C55 1.392(7) .
C54 H54 0.9300 .
C55 C56 1.376(7) .
C55 H55 0.9300 .
C56 H56 0.9300 .
C58 C59 1.529(7) .
C58 H58A 0.9700 .
C58 H58B 0.9700 .
C59 C60 1.460(8) .
C59 H59A 0.9700 .
C59 H59B 0.9700 .
C60 H60A 0.9600 .
C60 H60B 0.9600 .
C60 H60C 0.9600 .
C61 C62 1.420(11) .
C61 H61A 0.9600 .
C61 H61B 0.9600 .
C61 H61C 0.9600 .
C62 O1 1.381(8) .
C62 H62 0.9300 .
O1 C63 1.445(8) .
C63 C64 1.416(11) .
C63 H63A 0.9700 .
C63 H63B 0.9700 .
C64 H64A 0.9600 .
C64 H64B 0.9600 .
C64 H64C 0.9600 .
C65 C66 1.439(8) .
C66 H66A 0.9600 .
C66 H66B 0.9600 .
C66 H66C 0.9600 .

loop_
_geom_torsion_atom_site_label_1
_geom_torsion_atom_site_label_2
_geom_torsion_atom_site_label_3
_geom_torsion_atom_site_label_4
_geom_torsion
_geom_torsion_site_symmetry_1
C10 N1 C1 C2 -102.5(6) .
C4 N1 C1 C2 69.6(6) .
N1 C1 C2 C3 50.2(8) .
C10 N1 C4 C5 1.1(5) .
C1 N1 C4 C5 -171.9(4) .
C10 N1 C4 C9 -178.1(5) .
C1 N1 C4 C9 9.0(8) .
N1 C4 C5 C6 -178.6(4) .
C9 C4 C5 C6 0.7(6) .
N1 C4 C5 N2 -1.8(4) .
C9 C4 C5 N2 177.5(4) .
C10 N2 C5 C4 1.9(5) .
C11 N2 C5 C4 168.3(4) .
C10 N2 C5 C6 178.3(4) .
C11 N2 C5 C6 -15.3(7) .
C4 C5 C6 C7 -0.4(6) .
N2 C5 C6 C7 -176.2(4) .
C5 C6 C7 C8 0.3(7) .
C6 C7 C8 C9 -0.6(7) .
C7 C8 C9 C4 0.9(7) .
C5 C4 C9 C8 -0.9(7) .
N1 C4 C9 C8 178.1(5) .
C4 N1 C10 N2 0.1(5) .
C1 N1 C10 N2 173.1(4) .
C4 N1 C10 Ag2 172.8(3) .
C1 N1 C10 Ag2 -14.2(6) .
C5 N2 C10 N1 -1.3(5) .
C11 N2 C10 N1 -167.7(4) .
C5 N2 C10 Ag2 -174.1(3) .
C11 N2 C10 Ag2 19.5(6) .
C34 Ag2 C10 N1 151(3) .
Ag1 Ag2 C10 N1 -74.8(4) 3_467
C34 Ag2 C10 N2 -38(3) .
Ag1 Ag2 C10 N2 96.5(4) 3_467
C10 N2 C11 C12 89.8(5) .
C5 N2 C11 C12 -75.0(5) .
C13 N3 C12 C19 1.1(6) .
C13 N3 C12 C11 180.0(4) .
N2 C11 C12 N3 -10.6(5) .
N2 C11 C12 C19 168.3(4) .
C12 N3 C13 C18 -2.0(6) .
C12 N3 C13 C14 179.8(4) .
N3 C13 C14 C15 178.1(4) .
C18 C13 C14 C15 -0.1(7) .
C13 C14 C15 C16 -1.8(8) .
C14 C15 C16 C17 3.0(10) .
C15 C16 C17 C18 -2.1(11) .
C19 N4 C18 C17 178.3(5) .
C19 N4 C18 C13 -0.8(7) .
C16 C17 C18 N4 -179.0(6) .
C16 C17 C18 C13 0.1(10) .
N3 C13 C18 N4 1.9(7) .
C14 C13 C18 N4 -179.9(4) .
N3 C13 C18 C17 -177.2(5) .
C14 C13 C18 C17 1.0(8) .
C18 N4 C19 C12 -0.1(7) .
C18 N4 C19 C20 -179.9(4) .
N3 C12 C19 N4 -0.1(7) .
C11 C12 C19 N4 -179.0(4) .
N3 C12 C19 C20 179.8(4) .
C11 C12 C19 C20 0.9(6) .
C27 N5 C20 C19 -95.7(5) .
C21 N5 C20 C19 69.5(5) .
N4 C19 C20 N5 19.1(6) .
C12 C19 C20 N5 -160.8(4) .
C27 N5 C21 C22 -1.6(5) .
C20 N5 C21 C22 -168.8(4) .
C27 N5 C21 C26 -178.3(4) .
C20 N5 C21 C26 14.4(7) .
C27 N6 C22 C23 177.4(5) .
C28 N6 C22 C23 -11.0(8) .
C27 N6 C22 C21 -1.1(5) .
C28 N6 C22 C21 170.5(4) .
N5 C21 C22 C23 -177.1(4) .
C26 C21 C22 C23 0.1(6) .
N5 C21 C22 N6 1.6(4) .
C26 C21 C22 N6 178.8(4) .
N6 C22 C23 C24 -178.6(5) .
C21 C22 C23 C24 -0.3(7) .
C22 C23 C24 C25 -0.2(7) .
C23 C24 C25 C26 0.9(7) .
C24 C25 C26 C21 -1.1(6) .
C22 C21 C26 C25 0.6(6) .
N5 C21 C26 C25 176.9(4) .
C22 N6 C27 N5 0.2(5) .
C28 N6 C27 N5 -171.3(4) .
C22 N6 C27 Ag1 -172.9(3) .
C28 N6 C27 Ag1 15.6(6) .
C21 N5 C27 N6 0.9(5) .
C20 N5 C27 N6 167.6(4) .
C21 N5 C27 Ag1 173.5(3) .
C20 N5 C27 Ag1 -19.8(6) .
C57 Ag1 C27 N6 -109(4) .
Ag2 Ag1 C27 N6 73.3(3) 3_567
C57 Ag1 C27 N5 79(5) .
Ag2 Ag1 C27 N5 -98.1(4) 3_567
C27 N6 C28 C29 100.0(5) .
C22 N6 C28 C29 -70.6(5) .
N6 C28 C29 C30 -53.6(6) .
C34 N12 C33 C32 101.9(5) .
C35 N12 C33 C32 -74.5(5) .
C31 C32 C33 N12 -65.5(6) .
C35 N12 C34 N11 -1.6(5) .
C33 N12 C34 N11 -178.4(4) .
C35 N12 C34 Ag2 170.2(3) .
C33 N12 C34 Ag2 -6.5(6) .
C36 N11 C34 N12 2.2(5) .
C41 N11 C34 N12 175.0(4) .
C36 N11 C34 Ag2 -170.2(3) .
C41 N11 C34 Ag2 2.6(6) .
C10 Ag2 C34 N12 -142(3) .
Ag1 Ag2 C34 N12 84.6(4) 3_467
C10 Ag2 C34 N11 29(3) .
Ag1 Ag2 C34 N11 -104.9(3) 3_467
C34 N12 C35 C40 179.9(5) .
C33 N12 C35 C40 -3.4(7) .
C34 N12 C35 C36 0.4(5) .
C33 N12 C35 C36 177.2(4) .
C40 C35 C36 N11 -178.6(4) .
N12 C35 C36 N11 0.9(5) .
C40 C35 C36 C37 0.5(7) .
N12 C35 C36 C37 -180.0(4) .
C34 N11 C36 C35 -2.0(5) .
C41 N11 C36 C35 -174.7(4) .
C34 N11 C36 C37 179.0(5) .
C41 N11 C36 C37 6.3(8) .
C35 C36 C37 C38 1.0(7) .
N11 C36 C37 C38 179.9(5) .
C36 C37 C38 C39 -2.2(8) .
C37 C38 C39 C40 2.1(8) .
C36 C35 C40 C39 -0.8(7) .
N12 C35 C40 C39 179.8(5) .
C38 C39 C40 C35 -0.5(7) .
C34 N11 C41 C42 -86.2(5) .
C36 N11 C41 C42 85.6(5) .
C43 N10 C42 C49 1.1(6) .
C43 N10 C42 C41 -178.0(4) .
N11 C41 C42 N10 42.8(5) .
N11 C41 C42 C49 -136.2(4) .
C42 N10 C43 C44 178.5(4) .
C42 N10 C43 C48 -0.4(6) .
N10 C43 C44 C45 -177.2(4) .
C48 C43 C44 C45 1.7(7) .
C43 C44 C45 C46 -1.1(8) .
C44 C45 C46 C47 -0.3(10) .
C45 C46 C47 C48 0.9(10) .
C49 N9 C48 C43 0.7(7) .
C49 N9 C48 C47 -177.6(5) .
N10 C43 C48 N9 -0.5(7) .
C44 C43 C48 N9 -179.4(4) .
N10 C43 C48 C47 177.9(5) .
C44 C43 C48 C47 -1.1(7) .
C46 C47 C48 N9 178.1(5) .
C46 C47 C48 C43 -0.3(8) .
C48 N9 C49 C42 -0.1(6) .
C48 N9 C49 C50 -177.5(4) .
N10 C42 C49 N9 -0.8(7) .
C41 C42 C49 N9 178.2(4) .
N10 C42 C49 C50 176.5(4) .
C41 C42 C49 C50 -4.5(6) .
C57 N8 C50 C49 77.2(5) .
C51 N8 C50 C49 -95.3(5) .
N9 C49 C50 N8 -20.3(6) .
C42 C49 C50 N8 162.3(4) .
C57 N8 C51 C56 -179.5(4) .
C50 N8 C51 C56 -6.1(7) .
C57 N8 C51 C52 1.2(5) .
C50 N8 C51 C52 174.6(4) .
C57 N7 C52 C53 179.7(4) .
C58 N7 C52 C53 2.3(7) .
C57 N7 C52 C51 0.0(5) .
C58 N7 C52 C51 -177.5(4) .
N8 C51 C52 C53 179.5(4) .
C56 C51 C52 C53 0.1(6) .
N8 C51 C52 N7 -0.7(4) .
C56 C51 C52 N7 179.9(4) .
N7 C52 C53 C54 -179.0(4) .
C51 C52 C53 C54 0.8(6) .
C52 C53 C54 C55 -1.1(7) .
C53 C54 C55 C56 0.7(7) .
C54 C55 C56 C51 0.2(7) .
N8 C51 C56 C55 -179.8(4) .
C52 C51 C56 C55 -0.5(6) .
C52 N7 C57 N8 0.7(5) .
C58 N7 C57 N8 178.2(4) .
C52 N7 C57 Ag1 -169.8(3) .
C58 N7 C57 Ag1 7.6(6) .
C51 N8 C57 N7 -1.2(5) .
C50 N8 C57 N7 -174.7(4) .
C51 N8 C57 Ag1 170.2(3) .
C50 N8 C57 Ag1 -3.2(6) .
C27 Ag1 C57 N7 99(5) .
Ag2 Ag1 C57 N7 -83.4(4) 3_567
C27 Ag1 C57 N8 -70(5) .
Ag2 Ag1 C57 N8 107.4(3) 3_567
C57 N7 C58 C59 -102.7(5) .
C52 N7 C58 C59 74.4(5) .
N7 C58 C59 C60 62.1(7) .
C61 C62 O1 C63 -173.7(7) .
C62 O1 C63 C64 -179.4(7) .
